data_4079445
loop_
_publ_author_name
'Tang, Fengzhi'
'Zhang, Ying'
'Rath, Nigam P.'
'Mirica, Liviu M.'

_publ_section_title
;
 Detection of Pd(III) and Pd(IV) Intermediates during the Aerobic
 Oxidative C--C Bond Formation from a Pd(II) Dimethyl Complex
;
_journal_issue 18
_journal_name_full Organometallics
_journal_page_first 6690
_journal_paper_doi 10.1021/om300752w
_journal_volume 31
_journal_year 2012
_chemical_formula_sum 'C18 H26 N4 Pd'
_chemical_formula_weight 404.83
_chemical_name_systematic
; 
 ? 
;
_space_group_IT_number 2
_symmetry_cell_setting triclinic
_symmetry_space_group_name_Hall '-P 1'
_symmetry_space_group_name_H-M 'P -1'
_atom_sites_solution_hydrogens geom
_atom_sites_solution_primary direct
_atom_sites_solution_secondary difmap
_audit_creation_method SHELXL-97
_cell_angle_alpha 63.609(2)
_cell_angle_beta 81.434(3)
_cell_angle_gamma 71.135(2)
_cell_formula_units_Z 6
_cell_length_a 11.5829(5)
_cell_length_b 15.5446(7)
_cell_length_c 17.2558(8)
_cell_measurement_reflns_used 9995
_cell_measurement_temperature 100(2)
_cell_measurement_theta_max 28.99
_cell_measurement_theta_min 2.27
_cell_volume 2633.6(2)
_computing_cell_refinement 'Bruker SAINT'
_computing_data_collection 'Bruker APEX2'
_computing_data_reduction 'Bruker SAINT'
_computing_molecular_graphics 'Bruker SHELXTL'
_computing_publication_material 'Bruker SHELXTL'
_computing_structure_refinement 'SHELXL-97 (Sheldrick, 2008)'
_computing_structure_solution 'SHELXS-97 (Sheldrick, 2008)'
_diffrn_ambient_temperature 100(2)
_diffrn_measured_fraction_theta_full 0.990
_diffrn_measured_fraction_theta_max 0.966
_diffrn_measurement_device_type 'Bruker APEX-II CCD'
_diffrn_measurement_method '\f and \w scans'
_diffrn_radiation_monochromator graphite
_diffrn_radiation_source 'fine-focus sealed tube'
_diffrn_radiation_type MoK\a
_diffrn_radiation_wavelength 0.71073
_diffrn_reflns_av_R_equivalents 0.0402
_diffrn_reflns_av_sigmaI/netI 0.0466
_diffrn_reflns_limit_h_max 15
_diffrn_reflns_limit_h_min -15
_diffrn_reflns_limit_k_max 21
_diffrn_reflns_limit_k_min -21
_diffrn_reflns_limit_l_max 23
_diffrn_reflns_limit_l_min -23
_diffrn_reflns_number 51457
_diffrn_reflns_theta_full 25.00
_diffrn_reflns_theta_max 29.15
_diffrn_reflns_theta_min 1.86
_exptl_absorpt_coefficient_mu 1.062
_exptl_absorpt_correction_T_max 0.9313
_exptl_absorpt_correction_T_min 0.6693
_exptl_absorpt_correction_type multi-scan
_exptl_absorpt_process_details 'sadabs v2008/1'
_exptl_crystal_colour colourless
_exptl_crystal_density_diffrn 1.532
_exptl_crystal_density_meas ?
_exptl_crystal_density_method 'not measured'
_exptl_crystal_description plate
_exptl_crystal_F_000 1248
_exptl_crystal_size_max 0.41
_exptl_crystal_size_mid 0.21
_exptl_crystal_size_min 0.07
_refine_diff_density_max 0.539
_refine_diff_density_min -0.549
_refine_diff_density_rms 0.095
_refine_ls_extinction_method none
_refine_ls_goodness_of_fit_ref 1.010
_refine_ls_hydrogen_treatment constr
_refine_ls_matrix_type full
_refine_ls_number_parameters 634
_refine_ls_number_reflns 13722
_refine_ls_number_restraints 0
_refine_ls_restrained_S_all 1.010
_refine_ls_R_factor_all 0.0484
_refine_ls_R_factor_gt 0.0297
_refine_ls_shift/su_max 0.001
_refine_ls_shift/su_mean 0.000
_refine_ls_structure_factor_coef Fsqd
_refine_ls_weighting_details 'calc w=1/[\s^2^(Fo^2^)+(0.0214P)^2^+1.2868P] where P=(Fo^2^+2Fc^2^)/3'
_refine_ls_weighting_scheme calc
_refine_ls_wR_factor_gt 0.0549
_refine_ls_wR_factor_ref 0.0606
_reflns_number_gt 10781
_reflns_number_total 13722
_reflns_threshold_expression >2sigma(I)
_cod_data_source_file om300752w_si_002.cif
_cod_data_source_block l7211
_cod_depositor_comments
;
The following automatic conversions were performed:

'_symmetry_cell_setting' value 'Triclinic' changed to 'triclinic'
according to /home/saulius/struct/CIF-dictionaries/cif_core.dic
dictionary named 'cif_core.dic' version 2.4.2 from 2011-04-26.

Automatic conversion script
Id: cif_fix_values 1891 2012-01-12 08:04:46Z andrius 

The following automatic conversions were performed:

'_exptl_crystal_density_meas' value 'no' was changed to '?' - the
value is perceived as not measured.

Automatic conversion script
Id: cif_fix_values 3008 2015-01-20 13:52:24Z robertas 
;
_cod_original_sg_symbol_H-M P-1
_cod_database_code 4079445

loop_
_symmetry_equiv_pos_as_xyz
'x, y, z'
'-x, -y, -z'

loop_
_atom_site_label
_atom_site_type_symbol
_atom_site_fract_x
_atom_site_fract_y
_atom_site_fract_z
_atom_site_U_iso_or_equiv
_atom_site_adp_type
_atom_site_occupancy
_atom_site_symmetry_multiplicity
_atom_site_calc_flag
_atom_site_refinement_flags
Pd1 Pd -0.020029(16) 0.256353(12) 0.511580(11) 0.01240(4) Uani 1 1 d .
Pd2 Pd 0.544964(16) 0.441706(12) 0.219783(11) 0.01249(4) Uani 1 1 d .
Pd3 Pd 0.207541(16) 0.106759(12) 0.051583(11) 0.01382(4) Uani 1 1 d .
N1 N 0.16209(16) 0.26420(13) 0.51366(12) 0.0125(4) Uani 1 1 d .
N2 N 0.04837(17) 0.12677(13) 0.63147(12) 0.0134(4) Uani 1 1 d .
N3 N 0.22797(17) 0.05679(14) 0.48537(13) 0.0162(4) Uani 1 1 d .
N4 N 0.04692(18) 0.30437(14) 0.68978(13) 0.0179(4) Uani 1 1 d .
N5 N 0.45413(18) 0.59744(13) 0.13953(12) 0.0151(4) Uani 1 1 d .
N6 N 0.42085(16) 0.47680(12) 0.31335(12) 0.0118(4) Uani 1 1 d .
N7 N 0.22304(18) 0.49900(14) 0.17963(13) 0.0167(4) Uani 1 1 d .
N8 N 0.58517(18) 0.63113(14) 0.27724(13) 0.0167(4) Uani 1 1 d .
N9 N 0.33260(17) 0.16251(13) 0.08283(12) 0.0141(4) Uani 1 1 d .
N10 N 0.11364(17) 0.12808(14) 0.16156(12) 0.0143(4) Uani 1 1 d .
N11 N 0.08892(19) 0.36298(14) 0.02851(13) 0.0188(4) Uani 1 1 d .
N12 N 0.36650(18) -0.05028(14) 0.25835(13) 0.0192(4) Uani 1 1 d .
C1 C -0.0691(2) 0.37681(16) 0.39587(15) 0.0181(5) Uani 1 1 d .
H1A H -0.0838 0.3546 0.3542 0.027 Uiso 1 1 calc R
H1B H -0.0034 0.4088 0.3743 0.027 Uiso 1 1 calc R
H1C H -0.1438 0.4251 0.4034 0.027 Uiso 1 1 calc R
C2 C -0.1890(2) 0.24090(17) 0.51502(16) 0.0185(5) Uani 1 1 d .
H2A H -0.2338 0.2934 0.4627 0.028 Uiso 1 1 calc R
H2B H -0.2336 0.2470 0.5661 0.028 Uiso 1 1 calc R
H2C H -0.1810 0.1748 0.5179 0.028 Uiso 1 1 calc R
C3 C 0.6586(2) 0.41511(16) 0.12459(15) 0.0166(5) Uani 1 1 d .
H3A H 0.7222 0.4486 0.1121 0.025 Uiso 1 1 calc R
H3B H 0.6114 0.4414 0.0721 0.025 Uiso 1 1 calc R
H3C H 0.6965 0.3427 0.1441 0.025 Uiso 1 1 calc R
C4 C 0.6228(2) 0.29650(16) 0.30164(16) 0.0191(5) Uani 1 1 d .
H4A H 0.5929 0.2523 0.2885 0.029 Uiso 1 1 calc R
H4B H 0.6014 0.2870 0.3614 0.029 Uiso 1 1 calc R
H4C H 0.7117 0.2802 0.2944 0.029 Uiso 1 1 calc R
C5 C 0.3092(2) 0.08167(16) -0.04845(15) 0.0152(5) Uani 1 1 d .
H5A H 0.2669 0.0539 -0.0728 0.023 Uiso 1 1 calc R
H5B H 0.3892 0.0340 -0.0269 0.023 Uiso 1 1 calc R
H5C H 0.3199 0.1451 -0.0934 0.023 Uiso 1 1 calc R
C6 C 0.0768(2) 0.0663(2) 0.02214(18) 0.0293(6) Uani 1 1 d .
H6A H 0.0573 0.1057 -0.0395 0.044 Uiso 1 1 calc R
H6B H 0.0035 0.0788 0.0567 0.044 Uiso 1 1 calc R
H6C H 0.1063 -0.0052 0.0350 0.044 Uiso 1 1 calc R
C7 C 0.1866(2) 0.30654(15) 0.56041(15) 0.0146(5) Uani 1 1 d .
C8 C 0.3047(2) 0.30413(16) 0.56922(16) 0.0178(5) Uani 1 1 d .
H8 H 0.3205 0.3330 0.6034 0.021 Uiso 1 1 calc R
C9 C 0.3992(2) 0.25952(17) 0.52805(16) 0.0195(5) Uani 1 1 d .
H9 H 0.4804 0.2593 0.5317 0.023 Uiso 1 1 calc R
C10 C 0.3738(2) 0.21516(16) 0.48138(15) 0.0165(5) Uani 1 1 d .
H10 H 0.4375 0.1843 0.4522 0.020 Uiso 1 1 calc R
C11 C 0.2549(2) 0.21593(16) 0.47725(15) 0.0144(5) Uani 1 1 d .
C12 C 0.2249(2) 0.16135(16) 0.43258(15) 0.0161(5) Uani 1 1 d .
H12A H 0.1423 0.1988 0.4076 0.019 Uiso 1 1 calc R
H12B H 0.2829 0.1638 0.3838 0.019 Uiso 1 1 calc R
C13 C 0.1241(2) 0.03452(16) 0.54143(15) 0.0162(5) Uani 1 1 d .
H13A H 0.1245 -0.0339 0.5528 0.019 Uiso 1 1 calc R
H13B H 0.0487 0.0817 0.5090 0.019 Uiso 1 1 calc R
C14 C 0.1163(2) 0.03968(16) 0.62798(15) 0.0143(5) Uani 1 1 d .
C15 C 0.1760(2) -0.04128(17) 0.69974(16) 0.0180(5) Uani 1 1 d .
H15 H 0.2235 -0.1016 0.6955 0.022 Uiso 1 1 calc R
C16 C 0.1667(2) -0.03471(17) 0.77754(16) 0.0203(5) Uani 1 1 d .
H16 H 0.2056 -0.0905 0.8278 0.024 Uiso 1 1 calc R
C17 C 0.0993(2) 0.05515(17) 0.78067(16) 0.0196(5) Uani 1 1 d .
H17 H 0.0918 0.0620 0.8334 0.023 Uiso 1 1 calc R
C18 C 0.0428(2) 0.13517(16) 0.70658(15) 0.0151(5) Uani 1 1 d .
C19 C -0.0254(2) 0.23611(16) 0.70666(16) 0.0167(5) Uani 1 1 d .
H19A H -0.0903 0.2702 0.6626 0.020 Uiso 1 1 calc R
H19B H -0.0659 0.2245 0.7637 0.020 Uiso 1 1 calc R
C20 C 0.0800(2) 0.36009(16) 0.60065(16) 0.0169(5) Uani 1 1 d .
H20A H 0.0980 0.4198 0.5972 0.020 Uiso 1 1 calc R
H20B H 0.0075 0.3848 0.5644 0.020 Uiso 1 1 calc R
C21 C 0.3452(2) -0.00845(17) 0.52382(17) 0.0205(5) Uani 1 1 d .
H21A H 0.3618 0.0075 0.5692 0.031 Uiso 1 1 calc R
H21B H 0.4090 0.0014 0.4793 0.031 Uiso 1 1 calc R
H21C H 0.3441 -0.0785 0.5491 0.031 Uiso 1 1 calc R
C22 C 0.1430(2) 0.26707(19) 0.75191(16) 0.0236(6) Uani 1 1 d .
H22A H 0.2083 0.2127 0.7442 0.035 Uiso 1 1 calc R
H22B H 0.1096 0.2416 0.8107 0.035 Uiso 1 1 calc R
H22C H 0.1758 0.3216 0.7427 0.035 Uiso 1 1 calc R
C23 C 0.4938(2) 0.67114(17) 0.13649(15) 0.0173(5) Uani 1 1 d .
C24 C 0.4310(2) 0.77172(17) 0.09003(16) 0.0238(6) Uani 1 1 d .
H24 H 0.4619 0.8229 0.0869 0.029 Uiso 1 1 calc R
C25 C 0.3245(3) 0.79688(18) 0.04876(17) 0.0283(6) Uani 1 1 d .
H25 H 0.2806 0.8652 0.0172 0.034 Uiso 1 1 calc R
C26 C 0.2824(2) 0.72025(18) 0.05425(16) 0.0238(6) Uani 1 1 d .
H26 H 0.2087 0.7356 0.0266 0.029 Uiso 1 1 calc R
C27 C 0.3490(2) 0.62090(17) 0.10046(15) 0.0169(5) Uani 1 1 d .
C28 C 0.3047(2) 0.53565(17) 0.10834(15) 0.0169(5) Uani 1 1 d .
H28A H 0.2630 0.5575 0.0538 0.020 Uiso 1 1 calc R
H28B H 0.3773 0.4784 0.1128 0.020 Uiso 1 1 calc R
C29 C 0.2749(2) 0.42749(16) 0.26452(15) 0.0155(5) Uani 1 1 d .
H29A H 0.3499 0.3790 0.2562 0.019 Uiso 1 1 calc R
H29B H 0.2162 0.3894 0.2974 0.019 Uiso 1 1 calc R
C30 C 0.3066(2) 0.47000(15) 0.31995(14) 0.0137(5) Uani 1 1 d .
C31 C 0.2208(2) 0.50153(16) 0.37376(15) 0.0158(5) Uani 1 1 d .
H31 H 0.1407 0.4959 0.3773 0.019 Uiso 1 1 calc R
C32 C 0.2519(2) 0.54127(16) 0.42238(15) 0.0167(5) Uani 1 1 d .
H32 H 0.1943 0.5621 0.4606 0.020 Uiso 1 1 calc R
C33 C 0.3681(2) 0.55004(16) 0.41418(15) 0.0154(5) Uani 1 1 d .
H33 H 0.3913 0.5776 0.4466 0.018 Uiso 1 1 calc R
C34 C 0.4510(2) 0.51872(15) 0.35862(15) 0.0140(5) Uani 1 1 d .
C35 C 0.5757(2) 0.53425(16) 0.34419(15) 0.0158(5) Uani 1 1 d .
H35A H 0.6035 0.5255 0.3995 0.019 Uiso 1 1 calc R
H35B H 0.6328 0.4808 0.3292 0.019 Uiso 1 1 calc R
C36 C 0.6056(2) 0.64212(17) 0.18797(16) 0.0195(5) Uani 1 1 d .
H36A H 0.6603 0.5777 0.1890 0.023 Uiso 1 1 calc R
H36B H 0.6493 0.6934 0.1568 0.023 Uiso 1 1 calc R
C37 C 0.1092(2) 0.57282(19) 0.18081(17) 0.0240(6) Uani 1 1 d .
H37A H 0.1247 0.6214 0.1965 0.036 Uiso 1 1 calc R
H37B H 0.0536 0.5393 0.2234 0.036 Uiso 1 1 calc R
H37C H 0.0720 0.6078 0.1234 0.036 Uiso 1 1 calc R
C38 C 0.4960(2) 0.71845(17) 0.28425(17) 0.0208(5) Uani 1 1 d .
H38A H 0.4153 0.7244 0.2678 0.031 Uiso 1 1 calc R
H38B H 0.5196 0.7790 0.2456 0.031 Uiso 1 1 calc R
H38C H 0.4930 0.7106 0.3440 0.031 Uiso 1 1 calc R
C39 C 0.4221(2) 0.10157(17) 0.14058(15) 0.0171(5) Uani 1 1 d .
C40 C 0.4969(2) 0.13860(19) 0.16605(17) 0.0232(6) Uani 1 1 d .
H40 H 0.5593 0.0940 0.2074 0.028 Uiso 1 1 calc R
C41 C 0.4792(2) 0.2413(2) 0.13045(18) 0.0274(6) Uani 1 1 d .
H41 H 0.5300 0.2682 0.1462 0.033 Uiso 1 1 calc R
C42 C 0.3866(2) 0.30326(18) 0.07198(17) 0.0237(6) Uani 1 1 d .
H42 H 0.3730 0.3739 0.0467 0.028 Uiso 1 1 calc R
C43 C 0.3127(2) 0.26274(16) 0.04971(15) 0.0171(5) Uani 1 1 d .
C44 C 0.2059(2) 0.33037(17) -0.01064(16) 0.0192(5) Uani 1 1 d .
H44A H 0.2282 0.3910 -0.0532 0.023 Uiso 1 1 calc R
H44B H 0.1942 0.2949 -0.0431 0.023 Uiso 1 1 calc R
C45 C 0.0088(2) 0.29876(17) 0.06072(15) 0.0192(5) Uani 1 1 d .
H45A H 0.0156 0.2665 0.0213 0.023 Uiso 1 1 calc R
H45B H -0.0764 0.3416 0.0580 0.023 Uiso 1 1 calc R
C46 C 0.0329(2) 0.21773(17) 0.15160(15) 0.0161(5) Uani 1 1 d .
C47 C -0.0198(2) 0.23635(17) 0.22214(15) 0.0180(5) Uani 1 1 d .
H47 H -0.0779 0.2990 0.2138 0.022 Uiso 1 1 calc R
C48 C 0.0126(2) 0.16339(17) 0.30473(16) 0.0173(5) Uani 1 1 d .
H48 H -0.0223 0.1752 0.3538 0.021 Uiso 1 1 calc R
C49 C 0.0970(2) 0.07265(17) 0.31464(15) 0.0171(5) Uani 1 1 d .
H49 H 0.1213 0.0215 0.3708 0.020 Uiso 1 1 calc R
C50 C 0.1458(2) 0.05700(16) 0.24206(15) 0.0148(5) Uani 1 1 d .
C51 C 0.2394(2) -0.04114(16) 0.25070(16) 0.0189(5) Uani 1 1 d .
H51A H 0.2175 -0.0960 0.3023 0.023 Uiso 1 1 calc R
H51B H 0.2320 -0.0522 0.1996 0.023 Uiso 1 1 calc R
C52 C 0.4366(2) -0.01030(17) 0.18011(16) 0.0195(5) Uani 1 1 d .
H52A H 0.4140 -0.0261 0.1358 0.023 Uiso 1 1 calc R
H52B H 0.5240 -0.0465 0.1933 0.023 Uiso 1 1 calc R
C53 C 0.0938(2) 0.41105(18) 0.08261(17) 0.0254(6) Uani 1 1 d .
H53A H 0.0107 0.4435 0.0962 0.038 Uiso 1 1 calc R
H53B H 0.1374 0.4616 0.0519 0.038 Uiso 1 1 calc R
H53C H 0.1367 0.3606 0.1363 0.038 Uiso 1 1 calc R
C54 C 0.3916(2) -0.03406(19) 0.32971(16) 0.0245(6) Uani 1 1 d .
H54A H 0.3580 0.0373 0.3171 0.037 Uiso 1 1 calc R
H54B H 0.4800 -0.0548 0.3377 0.037 Uiso 1 1 calc R
H54C H 0.3538 -0.0737 0.3826 0.037 Uiso 1 1 calc R

loop_
_atom_site_aniso_label
_atom_site_aniso_U_11
_atom_site_aniso_U_22
_atom_site_aniso_U_33
_atom_site_aniso_U_23
_atom_site_aniso_U_13
_atom_site_aniso_U_12
Pd1 0.01156(9) 0.01234(8) 0.01274(9) -0.00496(7) -0.00075(7) -0.00296(6)
Pd2 0.01332(9) 0.01038(8) 0.01319(9) -0.00609(7) 0.00313(7) -0.00255(6)
Pd3 0.01672(10) 0.01583(8) 0.01255(9) -0.00764(7) 0.00211(7) -0.00791(7)
N1 0.0123(10) 0.0112(8) 0.0121(10) -0.0035(8) -0.0009(8) -0.0027(7)
N2 0.0116(10) 0.0146(9) 0.0142(10) -0.0062(8) 0.0001(8) -0.0041(7)
N3 0.0153(10) 0.0154(9) 0.0188(11) -0.0088(8) -0.0007(8) -0.0030(8)
N4 0.0190(11) 0.0207(10) 0.0171(11) -0.0110(9) -0.0005(9) -0.0051(8)
N5 0.0189(11) 0.0136(9) 0.0122(10) -0.0064(8) 0.0043(8) -0.0047(8)
N6 0.0123(10) 0.0089(8) 0.0106(9) -0.0025(7) -0.0007(8) -0.0004(7)
N7 0.0158(11) 0.0206(10) 0.0132(10) -0.0082(8) 0.0010(8) -0.0035(8)
N8 0.0175(11) 0.0153(9) 0.0191(11) -0.0092(8) 0.0014(8) -0.0050(8)
N9 0.0153(10) 0.0140(9) 0.0137(10) -0.0064(8) 0.0020(8) -0.0053(7)
N10 0.0124(10) 0.0186(9) 0.0147(10) -0.0081(8) 0.0001(8) -0.0068(8)
N11 0.0233(12) 0.0153(9) 0.0145(11) -0.0055(8) -0.0012(9) -0.0023(8)
N12 0.0207(11) 0.0166(9) 0.0160(11) -0.0061(8) -0.0002(9) -0.0012(8)
C1 0.0180(13) 0.0160(11) 0.0158(12) -0.0042(10) 0.0003(10) -0.0031(9)
C2 0.0136(12) 0.0219(12) 0.0177(13) -0.0063(10) -0.0013(10) -0.0049(9)
C3 0.0179(13) 0.0160(11) 0.0155(12) -0.0085(10) 0.0041(10) -0.0037(9)
C4 0.0186(13) 0.0139(10) 0.0211(13) -0.0061(10) 0.0021(10) -0.0030(9)
C5 0.0175(12) 0.0166(10) 0.0137(12) -0.0076(9) 0.0013(9) -0.0068(9)
C6 0.0304(16) 0.0445(16) 0.0283(15) -0.0216(13) 0.0053(12) -0.0233(13)
C7 0.0177(12) 0.0109(10) 0.0127(12) -0.0025(9) -0.0033(9) -0.0033(9)
C8 0.0189(13) 0.0151(11) 0.0216(13) -0.0088(10) -0.0023(10) -0.0051(9)
C9 0.0129(12) 0.0183(11) 0.0263(14) -0.0073(10) -0.0043(10) -0.0045(9)
C10 0.0113(12) 0.0161(11) 0.0190(13) -0.0069(10) 0.0014(10) -0.0016(9)
C11 0.0156(12) 0.0123(10) 0.0129(12) -0.0035(9) -0.0007(9) -0.0033(9)
C12 0.0172(12) 0.0178(11) 0.0148(12) -0.0087(10) 0.0006(10) -0.0047(9)
C13 0.0146(12) 0.0159(11) 0.0202(13) -0.0091(10) -0.0014(10) -0.0044(9)
C14 0.0109(11) 0.0166(10) 0.0168(12) -0.0078(9) 0.0020(9) -0.0054(9)
C15 0.0143(12) 0.0144(10) 0.0238(13) -0.0072(10) 0.0000(10) -0.0035(9)
C16 0.0185(13) 0.0171(11) 0.0187(13) -0.0019(10) -0.0049(10) -0.0028(9)
C17 0.0201(13) 0.0231(12) 0.0161(13) -0.0084(10) 0.0006(10) -0.0071(10)
C18 0.0123(12) 0.0173(11) 0.0148(12) -0.0055(9) 0.0017(9) -0.0057(9)
C19 0.0152(12) 0.0185(11) 0.0172(12) -0.0092(10) 0.0022(10) -0.0042(9)
C20 0.0172(12) 0.0133(10) 0.0213(13) -0.0097(10) -0.0014(10) -0.0020(9)
C21 0.0184(13) 0.0184(11) 0.0247(14) -0.0117(11) 0.0012(11) -0.0019(10)
C22 0.0268(15) 0.0291(13) 0.0200(13) -0.0133(11) -0.0032(11) -0.0089(11)
C23 0.0213(13) 0.0170(11) 0.0148(12) -0.0084(10) 0.0071(10) -0.0078(9)
C24 0.0347(16) 0.0149(11) 0.0196(13) -0.0059(10) 0.0020(12) -0.0076(10)
C25 0.0397(17) 0.0144(11) 0.0225(14) -0.0031(11) -0.0067(13) -0.0013(11)
C26 0.0271(15) 0.0198(12) 0.0195(14) -0.0066(11) -0.0066(11) -0.0002(10)
C27 0.0224(13) 0.0174(11) 0.0119(12) -0.0072(10) 0.0022(10) -0.0064(9)
C28 0.0213(13) 0.0199(11) 0.0114(12) -0.0083(10) 0.0008(10) -0.0063(10)
C29 0.0161(12) 0.0152(10) 0.0159(12) -0.0066(9) -0.0007(10) -0.0051(9)
C30 0.0157(12) 0.0105(10) 0.0110(11) -0.0020(9) -0.0009(9) -0.0022(8)
C31 0.0119(12) 0.0177(11) 0.0139(12) -0.0043(9) -0.0001(9) -0.0025(9)
C32 0.0150(12) 0.0172(11) 0.0120(12) -0.0050(9) 0.0029(9) -0.0005(9)
C33 0.0179(12) 0.0161(10) 0.0122(12) -0.0081(9) -0.0020(10) -0.0011(9)
C34 0.0160(12) 0.0097(10) 0.0134(12) -0.0039(9) -0.0025(9) -0.0007(8)
C35 0.0139(12) 0.0165(11) 0.0160(12) -0.0068(10) -0.0006(10) -0.0029(9)
C36 0.0194(13) 0.0168(11) 0.0232(14) -0.0088(10) 0.0058(11) -0.0085(10)
C37 0.0199(14) 0.0288(13) 0.0194(13) -0.0090(11) -0.0043(11) -0.0022(11)
C38 0.0241(14) 0.0182(11) 0.0241(14) -0.0131(11) -0.0006(11) -0.0049(10)
C39 0.0150(12) 0.0202(11) 0.0179(13) -0.0110(10) 0.0040(10) -0.0049(9)
C40 0.0176(13) 0.0307(13) 0.0251(14) -0.0136(12) -0.0036(11) -0.0076(11)
C41 0.0277(15) 0.0346(14) 0.0339(16) -0.0213(13) 0.0026(13) -0.0180(12)
C42 0.0291(15) 0.0204(12) 0.0285(15) -0.0135(11) 0.0051(12) -0.0138(11)
C43 0.0206(13) 0.0163(11) 0.0155(12) -0.0080(10) 0.0049(10) -0.0072(9)
C44 0.0237(14) 0.0161(11) 0.0160(12) -0.0057(10) 0.0029(10) -0.0064(10)
C45 0.0173(13) 0.0210(12) 0.0159(13) -0.0063(10) -0.0026(10) -0.0023(10)
C46 0.0132(12) 0.0196(11) 0.0175(12) -0.0091(10) -0.0010(10) -0.0050(9)
C47 0.0139(12) 0.0214(11) 0.0191(13) -0.0104(10) 0.0014(10) -0.0037(9)
C48 0.0160(12) 0.0264(12) 0.0162(12) -0.0131(10) 0.0035(10) -0.0100(10)
C49 0.0171(12) 0.0207(11) 0.0141(12) -0.0062(10) 0.0009(10) -0.0085(9)
C50 0.0148(12) 0.0168(11) 0.0144(12) -0.0061(9) 0.0004(9) -0.0076(9)
C51 0.0241(14) 0.0138(10) 0.0186(13) -0.0065(10) 0.0022(10) -0.0067(9)
C52 0.0156(13) 0.0187(11) 0.0217(13) -0.0101(10) -0.0005(10) 0.0007(9)
C53 0.0324(16) 0.0168(11) 0.0252(14) -0.0088(11) -0.0002(12) -0.0048(11)
C54 0.0225(14) 0.0270(13) 0.0178(13) -0.0084(11) -0.0048(11) 0.0012(11)

loop_
_atom_type_symbol
_atom_type_description
_atom_type_scat_dispersion_real
_atom_type_scat_dispersion_imag
_atom_type_scat_source
C C 0.0033 0.0016 'International Tables Vol C Tables 4.2.6.8 and 6.1.1.4'
H H 0.0000 0.0000 'International Tables Vol C Tables 4.2.6.8 and 6.1.1.4'
N N 0.0061 0.0033 'International Tables Vol C Tables 4.2.6.8 and 6.1.1.4'
Pd Pd -0.9988 1.0072 'International Tables Vol C Tables 4.2.6.8 and 6.1.1.4'

loop_
_geom_angle_atom_site_label_1
_geom_angle_atom_site_label_2
_geom_angle_atom_site_label_3
_geom_angle
C1 Pd1 C2 86.64(9)
C1 Pd1 N1 96.49(8)
C2 Pd1 N1 176.75(8)
C1 Pd1 N2 175.13(8)
C2 Pd1 N2 97.81(8)
N1 Pd1 N2 79.04(7)
C4 Pd2 C3 87.76(9)
C4 Pd2 N6 95.31(8)
C3 Pd2 N6 176.82(8)
C4 Pd2 N5 176.21(9)
C3 Pd2 N5 96.03(8)
N6 Pd2 N5 80.90(7)
C6 Pd3 C5 87.75(10)
C6 Pd3 N9 174.37(10)
C5 Pd3 N9 95.90(8)
C6 Pd3 N10 95.53(9)
C5 Pd3 N10 175.74(8)
N9 Pd3 N10 81.03(7)
C11 N1 C7 119.17(19)
C11 N1 Pd1 119.89(15)
C7 N1 Pd1 120.43(15)
C18 N2 C14 118.69(19)
C18 N2 Pd1 121.60(14)
C14 N2 Pd1 118.74(15)
C21 N3 C13 114.03(19)
C21 N3 C12 114.46(18)
C13 N3 C12 119.02(18)
C22 N4 C20 114.31(19)
C22 N4 C19 114.92(19)
C20 N4 C19 118.26(19)
C23 N5 C27 119.6(2)
C23 N5 Pd2 120.66(16)
C27 N5 Pd2 119.32(14)
C30 N6 C34 119.01(19)
C30 N6 Pd2 120.41(15)
C34 N6 Pd2 120.01(15)
C37 N7 C28 115.03(19)
C37 N7 C29 114.97(19)
C28 N7 C29 118.84(19)
C38 N8 C35 114.97(19)
C38 N8 C36 112.92(19)
C35 N8 C36 117.86(17)
C39 N9 C43 119.16(19)
C39 N9 Pd3 121.92(14)
C43 N9 Pd3 118.59(15)
C50 N10 C46 118.9(2)
C50 N10 Pd3 120.02(15)
C46 N10 Pd3 120.49(15)
C53 N11 C45 114.6(2)
C53 N11 C44 114.2(2)
C45 N11 C44 119.01(18)
C54 N12 C51 114.6(2)
C54 N12 C52 114.2(2)
C51 N12 C52 119.10(19)
Pd1 C1 H1A 109.5
Pd1 C1 H1B 109.5
H1A C1 H1B 109.5
Pd1 C1 H1C 109.5
H1A C1 H1C 109.5
H1B C1 H1C 109.5
Pd1 C2 H2A 109.5
Pd1 C2 H2B 109.5
H2A C2 H2B 109.5
Pd1 C2 H2C 109.5
H2A C2 H2C 109.5
H2B C2 H2C 109.5
Pd2 C3 H3A 109.5
Pd2 C3 H3B 109.5
H3A C3 H3B 109.5
Pd2 C3 H3C 109.5
H3A C3 H3C 109.5
H3B C3 H3C 109.5
Pd2 C4 H4A 109.5
Pd2 C4 H4B 109.5
H4A C4 H4B 109.5
Pd2 C4 H4C 109.5
H4A C4 H4C 109.5
H4B C4 H4C 109.5
Pd3 C5 H5A 109.5
Pd3 C5 H5B 109.5
H5A C5 H5B 109.5
Pd3 C5 H5C 109.5
H5A C5 H5C 109.5
H5B C5 H5C 109.5
Pd3 C6 H6A 109.5
Pd3 C6 H6B 109.5
H6A C6 H6B 109.5
Pd3 C6 H6C 109.5
H6A C6 H6C 109.5
H6B C6 H6C 109.5
N1 C7 C8 121.4(2)
N1 C7 C20 117.8(2)
C8 C7 C20 120.8(2)
C9 C8 C7 119.5(2)
C9 C8 H8 120.2
C7 C8 H8 120.2
C8 C9 C10 118.8(2)
C8 C9 H9 120.6
C10 C9 H9 120.6
C9 C10 C11 119.7(2)
C9 C10 H10 120.2
C11 C10 H10 120.2
N1 C11 C10 121.3(2)
N1 C11 C12 117.5(2)
C10 C11 C12 121.2(2)
N3 C12 C11 116.95(19)
N3 C12 H12A 108.1
C11 C12 H12A 108.1
N3 C12 H12B 108.1
C11 C12 H12B 108.1
H12A C12 H12B 107.3
N3 C13 C14 117.69(18)
N3 C13 H13A 107.9
C14 C13 H13A 107.9
N3 C13 H13B 107.9
C14 C13 H13B 107.9
H13A C13 H13B 107.2
N2 C14 C15 121.6(2)
N2 C14 C13 117.1(2)
C15 C14 C13 121.2(2)
C16 C15 C14 120.0(2)
C16 C15 H15 120.0
C14 C15 H15 120.0
C15 C16 C17 118.3(2)
C15 C16 H16 120.8
C17 C16 H16 120.8
C16 C17 C18 119.7(2)
C16 C17 H17 120.2
C18 C17 H17 120.2
N2 C18 C17 121.5(2)
N2 C18 C19 117.5(2)
C17 C18 C19 120.9(2)
N4 C19 C18 116.55(19)
N4 C19 H19A 108.2
C18 C19 H19A 108.2
N4 C19 H19B 108.2
C18 C19 H19B 108.2
H19A C19 H19B 107.3
N4 C20 C7 118.22(19)
N4 C20 H20A 107.8
C7 C20 H20A 107.8
N4 C20 H20B 107.8
C7 C20 H20B 107.8
H20A C20 H20B 107.1
N3 C21 H21A 109.5
N3 C21 H21B 109.5
H21A C21 H21B 109.5
N3 C21 H21C 109.5
H21A C21 H21C 109.5
H21B C21 H21C 109.5
N4 C22 H22A 109.5
N4 C22 H22B 109.5
H22A C22 H22B 109.5
N4 C22 H22C 109.5
H22A C22 H22C 109.5
H22B C22 H22C 109.5
N5 C23 C24 121.1(2)
N5 C23 C36 118.2(2)
C24 C23 C36 120.6(2)
C25 C24 C23 119.9(2)
C25 C24 H24 120.0
C23 C24 H24 120.0
C24 C25 C26 118.5(2)
C24 C25 H25 120.7
C26 C25 H25 120.7
C25 C26 C27 119.6(2)
C25 C26 H26 120.2
C27 C26 H26 120.2
N5 C27 C26 121.2(2)
N5 C27 C28 118.0(2)
C26 C27 C28 120.8(2)
N7 C28 C27 118.03(19)
N7 C28 H28A 107.8
C27 C28 H28A 107.8
N7 C28 H28B 107.8
C27 C28 H28B 107.8
H28A C28 H28B 107.1
N7 C29 C30 117.02(18)
N7 C29 H29A 108.0
C30 C29 H29A 108.0
N7 C29 H29B 108.0
C30 C29 H29B 108.0
H29A C29 H29B 107.3
N6 C30 C31 121.7(2)
N6 C30 C29 117.3(2)
C31 C30 C29 121.0(2)
C30 C31 C32 119.7(2)
C30 C31 H31 120.1
C32 C31 H31 120.1
C33 C32 C31 118.5(2)
C33 C32 H32 120.8
C31 C32 H32 120.8
C32 C33 C34 120.0(2)
C32 C33 H33 120.0
C34 C33 H33 120.0
N6 C34 C33 121.0(2)
N6 C34 C35 118.2(2)
C33 C34 C35 120.7(2)
N8 C35 C34 116.35(18)
N8 C35 H35A 108.2
C34 C35 H35A 108.2
N8 C35 H35B 108.2
C34 C35 H35B 108.2
H35A C35 H35B 107.4
N8 C36 C23 116.65(19)
N8 C36 H36A 108.1
C23 C36 H36A 108.1
N8 C36 H36B 108.1
C23 C36 H36B 108.1
H36A C36 H36B 107.3
N7 C37 H37A 109.5
N7 C37 H37B 109.5
H37A C37 H37B 109.5
N7 C37 H37C 109.5
H37A C37 H37C 109.5
H37B C37 H37C 109.5
N8 C38 H38A 109.5
N8 C38 H38B 109.5
H38A C38 H38B 109.5
N8 C38 H38C 109.5
H38A C38 H38C 109.5
H38B C38 H38C 109.5
N9 C39 C40 121.9(2)
N9 C39 C52 117.4(2)
C40 C39 C52 120.7(2)
C41 C40 C39 119.2(2)
C41 C40 H40 120.4
C39 C40 H40 120.4
C42 C41 C40 118.6(2)
C42 C41 H41 120.7
C40 C41 H41 120.7
C41 C42 C43 120.1(2)
C41 C42 H42 120.0
C43 C42 H42 120.0
N9 C43 C42 121.0(2)
N9 C43 C44 118.3(2)
C42 C43 C44 120.6(2)
N11 C44 C43 117.1(2)
N11 C44 H44A 108.0
C43 C44 H44A 108.0
N11 C44 H44B 108.0
C43 C44 H44B 108.0
H44A C44 H44B 107.3
N11 C45 C46 115.9(2)
N11 C45 H45A 108.3
C46 C45 H45A 108.3
N11 C45 H45B 108.3
C46 C45 H45B 108.3
H45A C45 H45B 107.4
N10 C46 C47 121.5(2)
N10 C46 C45 117.3(2)
C47 C46 C45 121.1(2)
C48 C47 C46 119.6(2)
C48 C47 H47 120.2
C46 C47 H47 120.2
C47 C48 C49 118.7(2)
C47 C48 H48 120.7
C49 C48 H48 120.7
C50 C49 C48 119.5(2)
C50 C49 H49 120.2
C48 C49 H49 120.2
N10 C50 C49 121.7(2)
N10 C50 C51 117.5(2)
C49 C50 C51 120.8(2)
N12 C51 C50 117.28(18)
N12 C51 H51A 108.0
C50 C51 H51A 108.0
N12 C51 H51B 108.0
C50 C51 H51B 108.0
H51A C51 H51B 107.2
N12 C52 C39 117.08(19)
N12 C52 H52A 108.0
C39 C52 H52A 108.0
N12 C52 H52B 108.0
C39 C52 H52B 108.0
H52A C52 H52B 107.3
N11 C53 H53A 109.5
N11 C53 H53B 109.5
H53A C53 H53B 109.5
N11 C53 H53C 109.5
H53A C53 H53C 109.5
H53B C53 H53C 109.5
N12 C54 H54A 109.5
N12 C54 H54B 109.5
H54A C54 H54B 109.5
N12 C54 H54C 109.5
H54A C54 H54C 109.5
H54B C54 H54C 109.5

loop_
_geom_bond_atom_site_label_1
_geom_bond_atom_site_label_2
_geom_bond_distance
Pd1 C1 2.035(2)
Pd1 C2 2.037(2)
Pd1 N1 2.1585(18)
Pd1 N2 2.1718(18)
Pd2 C4 2.033(2)
Pd2 C3 2.052(2)
Pd2 N6 2.1344(19)
Pd2 N5 2.1661(18)
Pd3 C6 2.018(2)
Pd3 C5 2.053(2)
Pd3 N9 2.1447(18)
Pd3 N10 2.1460(19)
N1 C11 1.345(3)
N1 C7 1.351(3)
N2 C18 1.350(3)
N2 C14 1.351(3)
N3 C21 1.446(3)
N3 C13 1.459(3)
N3 C12 1.459(3)
N4 C22 1.452(3)
N4 C20 1.455(3)
N4 C19 1.463(3)
N5 C23 1.344(3)
N5 C27 1.346(3)
N6 C30 1.345(3)
N6 C34 1.356(3)
N7 C37 1.446(3)
N7 C28 1.453(3)
N7 C29 1.458(3)
N8 C38 1.458(3)
N8 C35 1.462(3)
N8 C36 1.464(3)
N9 C39 1.341(3)
N9 C43 1.350(3)
N10 C50 1.346(3)
N10 C46 1.356(3)
N11 C53 1.448(3)
N11 C45 1.456(3)
N11 C44 1.462(3)
N12 C54 1.447(3)
N12 C51 1.453(3)
N12 C52 1.457(3)
C1 H1A 0.9800
C1 H1B 0.9800
C1 H1C 0.9800
C2 H2A 0.9800
C2 H2B 0.9800
C2 H2C 0.9800
C3 H3A 0.9800
C3 H3B 0.9800
C3 H3C 0.9800
C4 H4A 0.9800
C4 H4B 0.9800
C4 H4C 0.9800
C5 H5A 0.9800
C5 H5B 0.9800
C5 H5C 0.9800
C6 H6A 0.9800
C6 H6B 0.9800
C6 H6C 0.9800
C7 C8 1.386(3)
C7 C20 1.514(3)
C8 C9 1.378(3)
C8 H8 0.9500
C9 C10 1.381(3)
C9 H9 0.9500
C10 C11 1.385(3)
C10 H10 0.9500
C11 C12 1.512(3)
C12 H12A 0.9900
C12 H12B 0.9900
C13 C14 1.519(3)
C13 H13A 0.9900
C13 H13B 0.9900
C14 C15 1.379(3)
C15 C16 1.377(3)
C15 H15 0.9500
C16 C17 1.383(3)
C16 H16 0.9500
C17 C18 1.385(3)
C17 H17 0.9500
C18 C19 1.512(3)
C19 H19A 0.9900
C19 H19B 0.9900
C20 H20A 0.9900
C20 H20B 0.9900
C21 H21A 0.9800
C21 H21B 0.9800
C21 H21C 0.9800
C22 H22A 0.9800
C22 H22B 0.9800
C22 H22C 0.9800
C23 C24 1.393(3)
C23 C36 1.510(3)
C24 C25 1.372(4)
C24 H24 0.9500
C25 C26 1.388(3)
C25 H25 0.9500
C26 C27 1.390(3)
C26 H26 0.9500
C27 C28 1.515(3)
C28 H28A 0.9900
C28 H28B 0.9900
C29 C30 1.520(3)
C29 H29A 0.9900
C29 H29B 0.9900
C30 C31 1.380(3)
C31 C32 1.382(3)
C31 H31 0.9500
C32 C33 1.377(3)
C32 H32 0.9500
C33 C34 1.385(3)
C33 H33 0.9500
C34 C35 1.507(3)
C35 H35A 0.9900
C35 H35B 0.9900
C36 H36A 0.9900
C36 H36B 0.9900
C37 H37A 0.9800
C37 H37B 0.9800
C37 H37C 0.9800
C38 H38A 0.9800
C38 H38B 0.9800
C38 H38C 0.9800
C39 C40 1.391(3)
C39 C52 1.519(3)
C40 C41 1.386(3)
C40 H40 0.9500
C41 C42 1.373(4)
C41 H41 0.9500
C42 C43 1.392(3)
C42 H42 0.9500
C43 C44 1.513(3)
C44 H44A 0.9900
C44 H44B 0.9900
C45 C46 1.507(3)
C45 H45A 0.9900
C45 H45B 0.9900
C46 C47 1.384(3)
C47 C48 1.380(3)
C47 H47 0.9500
C48 C49 1.385(3)
C48 H48 0.9500
C49 C50 1.385(3)
C49 H49 0.9500
C50 C51 1.517(3)
C51 H51A 0.9900
C51 H51B 0.9900
C52 H52A 0.9900
C52 H52B 0.9900
C53 H53A 0.9800
C53 H53B 0.9800
C53 H53C 0.9800
C54 H54A 0.9800
C54 H54B 0.9800
C54 H54C 0.9800

loop_
_geom_torsion_atom_site_label_1
_geom_torsion_atom_site_label_2
_geom_torsion_atom_site_label_3
_geom_torsion_atom_site_label_4
_geom_torsion
C1 Pd1 N1 C11 -88.60(17)
N2 Pd1 N1 C11 89.45(17)
C1 Pd1 N1 C7 99.70(17)
N2 Pd1 N1 C7 -82.25(16)
C2 Pd1 N2 C18 -95.54(17)
N1 Pd1 N2 C18 85.23(17)
C2 Pd1 N2 C14 95.92(17)
N1 Pd1 N2 C14 -83.31(16)
C3 Pd2 N5 C23 -93.84(18)
N6 Pd2 N5 C23 86.99(18)
C3 Pd2 N5 C27 93.91(18)
N6 Pd2 N5 C27 -85.26(17)
C4 Pd2 N6 C30 -94.25(17)
N5 Pd2 N6 C30 85.65(16)
C4 Pd2 N6 C34 94.50(16)
N5 Pd2 N6 C34 -85.60(16)
C5 Pd3 N9 C39 -90.23(18)
N10 Pd3 N9 C39 86.78(18)
C5 Pd3 N9 C43 96.43(18)
N10 Pd3 N9 C43 -86.56(17)
C6 Pd3 N10 C50 101.31(18)
N9 Pd3 N10 C50 -83.18(16)
C6 Pd3 N10 C46 -87.27(18)
N9 Pd3 N10 C46 88.23(16)
C11 N1 C7 C8 2.2(3)
Pd1 N1 C7 C8 173.92(16)
C11 N1 C7 C20 -179.87(19)
Pd1 N1 C7 C20 -8.1(3)
N1 C7 C8 C9 1.4(3)
C20 C7 C8 C9 -176.5(2)
C7 C8 C9 C10 -2.2(3)
C8 C9 C10 C11 -0.3(3)
C7 N1 C11 C10 -4.8(3)
Pd1 N1 C11 C10 -176.63(16)
C7 N1 C11 C12 174.42(19)
Pd1 N1 C11 C12 2.6(3)
C9 C10 C11 N1 3.9(3)
C9 C10 C11 C12 -175.3(2)
C21 N3 C12 C11 -60.1(3)
C13 N3 C12 C11 79.7(3)
N1 C11 C12 N3 -89.8(3)
C10 C11 C12 N3 89.5(3)
C21 N3 C13 C14 59.2(3)
C12 N3 C13 C14 -80.8(3)
C18 N2 C14 C15 2.3(3)
Pd1 N2 C14 C15 171.17(16)
C18 N2 C14 C13 -177.73(19)
Pd1 N2 C14 C13 -8.9(2)
N3 C13 C14 N2 94.7(2)
N3 C13 C14 C15 -85.3(3)
N2 C14 C15 C16 0.3(3)
C13 C14 C15 C16 -179.6(2)
C14 C15 C16 C17 -1.6(3)
C15 C16 C17 C18 0.4(3)
C14 N2 C18 C17 -3.6(3)
Pd1 N2 C18 C17 -172.15(17)
C14 N2 C18 C19 175.18(19)
Pd1 N2 C18 C19 6.6(3)
C16 C17 C18 N2 2.3(3)
C16 C17 C18 C19 -176.4(2)
C22 N4 C19 C18 -60.9(3)
C20 N4 C19 C18 79.0(3)
N2 C18 C19 N4 -92.6(3)
C17 C18 C19 N4 86.2(3)
C22 N4 C20 C7 60.4(3)
C19 N4 C20 C7 -79.8(3)
N1 C7 C20 N4 94.7(2)
C8 C7 C20 N4 -87.3(3)
C27 N5 C23 C24 -3.1(3)
Pd2 N5 C23 C24 -175.37(18)
C27 N5 C23 C36 174.3(2)
Pd2 N5 C23 C36 2.1(3)
N5 C23 C24 C25 2.2(4)
C36 C23 C24 C25 -175.2(2)
C23 C24 C25 C26 -0.4(4)
C24 C25 C26 C27 -0.4(4)
C23 N5 C27 C26 2.3(3)
Pd2 N5 C27 C26 174.65(18)
C23 N5 C27 C28 -177.6(2)
Pd2 N5 C27 C28 -5.3(3)
C25 C26 C27 N5 -0.5(4)
C25 C26 C27 C28 179.4(2)
C37 N7 C28 C27 60.1(3)
C29 N7 C28 C27 -82.0(3)
N5 C27 C28 N7 91.5(3)
C26 C27 C28 N7 -88.5(3)
C37 N7 C29 C30 -60.5(3)
C28 N7 C29 C30 81.6(3)
C34 N6 C30 C31 -2.2(3)
Pd2 N6 C30 C31 -173.53(16)
C34 N6 C30 C29 176.89(18)
Pd2 N6 C30 C29 5.6(2)
N7 C29 C30 N6 -91.9(2)
N7 C29 C30 C31 87.2(3)
N6 C30 C31 C32 0.0(3)
C29 C30 C31 C32 -179.0(2)
C30 C31 C32 C33 1.3(3)
C31 C32 C33 C34 -0.4(3)
C30 N6 C34 C33 3.0(3)
Pd2 N6 C34 C33 174.41(16)
C30 N6 C34 C35 -174.54(19)
Pd2 N6 C34 C35 -3.2(2)
C32 C33 C34 N6 -1.7(3)
C32 C33 C34 C35 175.8(2)
C38 N8 C35 C34 50.9(3)
C36 N8 C35 C34 -86.2(3)
N6 C34 C35 N8 91.3(2)
C33 C34 C35 N8 -86.3(3)
C38 N8 C36 C23 -52.2(2)
C35 N8 C36 C23 85.7(2)
N5 C23 C36 N8 -89.3(3)
C24 C23 C36 N8 88.2(3)
C43 N9 C39 C40 -1.3(3)
Pd3 N9 C39 C40 -174.64(18)
C43 N9 C39 C52 176.5(2)
Pd3 N9 C39 C52 3.2(3)
N9 C39 C40 C41 -0.5(4)
C52 C39 C40 C41 -178.3(2)
C39 C40 C41 C42 1.1(4)
C40 C41 C42 C43 0.1(4)
C39 N9 C43 C42 2.5(3)
Pd3 N9 C43 C42 176.08(18)
C39 N9 C43 C44 -175.9(2)
Pd3 N9 C43 C44 -2.4(3)
C41 C42 C43 N9 -2.0(4)
C41 C42 C43 C44 176.5(2)
C53 N11 C44 C43 54.4(3)
C45 N11 C44 C43 -86.0(3)
N9 C43 C44 N11 90.0(3)
C42 C43 C44 N11 -88.5(3)
C53 N11 C45 C46 -54.8(3)
C44 N11 C45 C46 85.4(3)
C50 N10 C46 C47 -2.1(3)
Pd3 N10 C46 C47 -173.62(16)
C50 N10 C46 C45 174.02(19)
Pd3 N10 C46 C45 2.5(3)
N11 C45 C46 N10 -89.0(3)
N11 C45 C46 C47 87.1(3)
N10 C46 C47 C48 1.8(3)
C45 C46 C47 C48 -174.2(2)
C46 C47 C48 C49 -0.4(3)
C47 C48 C49 C50 -0.5(3)
C46 N10 C50 C49 1.1(3)
Pd3 N10 C50 C49 172.65(16)
C46 N10 C50 C51 -178.11(19)
Pd3 N10 C50 C51 -6.6(3)
C48 C49 C50 N10 0.2(3)
C48 C49 C50 C51 179.4(2)
C54 N12 C51 C50 56.8(3)
C52 N12 C51 C50 -83.7(3)
N10 C50 C51 N12 93.4(3)
C49 C50 C51 N12 -85.8(3)
C54 N12 C52 C39 -58.8(3)
C51 N12 C52 C39 81.8(3)
N9 C39 C52 N12 -88.8(3)
C40 C39 C52 N12 89.1(3)
